data_7239185
loop_
_publ_author_name
'Qi, Qingkai'
'Fang, Xiaofeng'
'Liu, Yifei'
'Zhou, Peng'
'Zhang, Yumo'
'Yang, Bing'
'Tian, Wenjing'
'Zhang, Sean Xiao-An'

_publ_section_title
;
 A TPE-oxazoline molecular switch with tunable multi-emission in both
 solution and solid state
;
_journal_issue 38
_journal_name_full 'RSC Advances'
_journal_page_first 16986
_journal_paper_doi 10.1039/c3ra43357a
_journal_volume 3
_journal_year 2013
_chemical_formula_sum 'C40 H35 N O'
_chemical_formula_weight 545.69
_space_group_IT_number 2
_space_group_name_Hall '-P 1'
_space_group_name_H-M_alt 'P -1'
_symmetry_cell_setting triclinic
_symmetry_space_group_name_H-M 'P -1'
_atom_sites_solution_hydrogens geom
_atom_sites_solution_primary direct
_atom_sites_solution_secondary difmap
_audit_creation_method SHELXL-97
_cell_angle_alpha 75.39(2)
_cell_angle_beta 68.94(2)
_cell_angle_gamma 67.74(2)
_cell_formula_units_Z 2
_cell_length_a 11.086(7)
_cell_length_b 12.646(9)
_cell_length_c 12.710(7)
_cell_measurement_temperature 291(2)
_cell_volume 1524.9(17)
_computing_structure_refinement 'SHELXL-97 (Sheldrick, 1997)'
_computing_structure_solution 'SHELXS-97 (Sheldrick, 1990)'
_diffrn_ambient_temperature 291(2)
_diffrn_measured_fraction_theta_full 0.992
_diffrn_measured_fraction_theta_max 0.992
_diffrn_radiation_monochromator graphite
_diffrn_radiation_source 'fine-focus sealed tube'
_diffrn_radiation_type MoK\a
_diffrn_radiation_wavelength 0.71073
_diffrn_reflns_av_R_equivalents 0.0633
_diffrn_reflns_av_sigmaI/netI 0.0963
_diffrn_reflns_limit_h_max 13
_diffrn_reflns_limit_h_min -13
_diffrn_reflns_limit_k_max 14
_diffrn_reflns_limit_k_min -15
_diffrn_reflns_limit_l_max 15
_diffrn_reflns_limit_l_min -15
_diffrn_reflns_number 12022
_diffrn_reflns_theta_full 25.00
_diffrn_reflns_theta_max 25.00
_diffrn_reflns_theta_min 3.07
_exptl_absorpt_coefficient_mu 0.070
_exptl_absorpt_correction_T_max 0.9919
_exptl_absorpt_correction_T_min 0.9715
_exptl_absorpt_correction_type multi-scan
_exptl_crystal_density_diffrn 1.188
_exptl_crystal_density_method 'not measured'
_exptl_crystal_F_000 580
_exptl_crystal_size_max 0.41
_exptl_crystal_size_mid 0.24
_exptl_crystal_size_min 0.12
_refine_diff_density_max 0.405
_refine_diff_density_min -0.299
_refine_diff_density_rms 0.057
_refine_ls_extinction_method none
_refine_ls_goodness_of_fit_ref 0.962
_refine_ls_hydrogen_treatment constr
_refine_ls_matrix_type full
_refine_ls_number_parameters 381
_refine_ls_number_reflns 5313
_refine_ls_number_restraints 7
_refine_ls_restrained_S_all 0.965
_refine_ls_R_factor_all 0.1651
_refine_ls_R_factor_gt 0.0755
_refine_ls_shift/su_max 0.004
_refine_ls_shift/su_mean 0.001
_refine_ls_structure_factor_coef Fsqd
_refine_ls_weighting_details 'calc w=1/[\s^2^(Fo^2^)+(0.1439P)^2^+0.0000P] where P=(Fo^2^+2Fc^2^)/3'
_refine_ls_weighting_scheme calc
_refine_ls_wR_factor_gt 0.2012
_refine_ls_wR_factor_ref 0.2659
_reflns_number_gt 2342
_reflns_number_total 5313
_reflns_threshold_expression >2sigma(I)
_cod_data_source_file c3ra43357a.txt
_cod_data_source_block tpe-ox2
_cod_original_sg_symbol_H-M P-1
_cod_database_code 7239185

loop_
_symmetry_equiv_pos_as_xyz
'x, y, z'
'-x, -y, -z'

loop_
_atom_site_label
_atom_site_type_symbol
_atom_site_fract_x
_atom_site_fract_y
_atom_site_fract_z
_atom_site_U_iso_or_equiv
_atom_site_adp_type
_atom_site_occupancy
_atom_site_symmetry_multiplicity
_atom_site_calc_flag
_atom_site_refinement_flags
C1 C 0.8637(5) 0.3932(4) 0.4903(4) 0.0649(12) Uani 1 1 d .
H1 H 0.8745 0.4132 0.5512 0.078 Uiso 1 1 calc R
C2 C 0.8843(5) 0.2799(4) 0.4873(4) 0.0770(14) Uani 1 1 d .
H2 H 0.9081 0.2236 0.5460 0.092 Uiso 1 1 calc R
C3 C 0.8696(5) 0.2502(5) 0.3969(5) 0.0824(15) Uani 1 1 d .
H3 H 0.8846 0.1734 0.3939 0.099 Uiso 1 1 calc R
C4 C 0.8328(5) 0.3336(5) 0.3111(4) 0.0767(14) Uani 1 1 d .
H4 H 0.8228 0.3133 0.2500 0.092 Uiso 1 1 calc R
C5 C 0.8108(5) 0.4466(4) 0.3154(4) 0.0680(13) Uani 1 1 d .
H5 H 0.7845 0.5026 0.2574 0.082 Uiso 1 1 calc R
C6 C 0.8268(4) 0.4789(3) 0.4037(3) 0.0545(10) Uani 1 1 d .
C7 C 0.8007(4) 0.6022(3) 0.4110(3) 0.0537(11) Uani 1 1 d .
C8 C 0.8536(4) 0.6721(4) 0.3232(4) 0.0552(11) Uani 1 1 d .
C9 C 0.9584(4) 0.6310(4) 0.2164(3) 0.0578(11) Uani 1 1 d .
C10 C 1.0787(4) 0.5414(4) 0.2172(4) 0.0690(13) Uani 1 1 d .
H10 H 1.0954 0.5047 0.2862 0.083 Uiso 1 1 calc R
C11 C 1.1729(5) 0.5062(4) 0.1178(4) 0.0834(16) Uani 1 1 d .
H11 H 1.2547 0.4481 0.1198 0.100 Uiso 1 1 calc R
C12 C 1.1484(6) 0.5557(5) 0.0149(4) 0.0856(16) Uani 1 1 d .
H12 H 1.2119 0.5306 -0.0525 0.103 Uiso 1 1 calc R
C13 C 1.0288(5) 0.6425(5) 0.0137(4) 0.0853(16) Uani 1 1 d .
H13 H 1.0100 0.6755 -0.0552 0.102 Uiso 1 1 calc R
C14 C 0.9359(5) 0.6818(4) 0.1124(4) 0.0695(13) Uani 1 1 d .
H14 H 0.8569 0.7431 0.1094 0.083 Uiso 1 1 calc R
C15 C 0.8133(4) 0.7996(4) 0.3251(3) 0.0563(11) Uani 1 1 d .
C16 C 0.9107(5) 0.8527(4) 0.2959(3) 0.0625(12) Uani 1 1 d .
H16 H 1.0025 0.8094 0.2746 0.075 Uiso 1 1 calc R
C17 C 0.8742(6) 0.9680(4) 0.2979(4) 0.0727(13) Uani 1 1 d .
H17 H 0.9418 1.0017 0.2798 0.087 Uiso 1 1 calc R
C18 C 0.7402(6) 1.0352(4) 0.3260(4) 0.0776(15) Uani 1 1 d .
H18 H 0.7166 1.1137 0.3277 0.093 Uiso 1 1 calc R
C19 C 0.6419(6) 0.9856(4) 0.3512(4) 0.0813(15) Uani 1 1 d .
H19 H 0.5505 1.0305 0.3679 0.098 Uiso 1 1 calc R
C20 C 0.6786(5) 0.8670(4) 0.3521(4) 0.0676(12) Uani 1 1 d .
H20 H 0.6110 0.8331 0.3711 0.081 Uiso 1 1 calc R
C21 C 0.7107(4) 0.6391(3) 0.5235(3) 0.0538(10) Uani 1 1 d .
C22 C 0.5928(4) 0.6106(4) 0.5778(4) 0.0657(12) Uani 1 1 d .
H22 H 0.5676 0.5701 0.5420 0.079 Uiso 1 1 calc R
C23 C 0.5115(4) 0.6405(4) 0.6834(4) 0.0645(12) Uani 1 1 d .
H23 H 0.4320 0.6208 0.7169 0.077 Uiso 1 1 calc R
C24 C 0.5452(4) 0.6992(3) 0.7409(3) 0.0537(10) Uani 1 1 d .
C25 C 0.6649(4) 0.7276(4) 0.6866(3) 0.0595(11) Uani 1 1 d .
H25 H 0.6910 0.7669 0.7229 0.071 Uiso 1 1 calc R
C26 C 0.7442(4) 0.6988(4) 0.5813(3) 0.0569(11) Uani 1 1 d .
H26 H 0.8230 0.7197 0.5471 0.068 Uiso 1 1 calc R
C27 C 0.4582(4) 0.7279(4) 0.8552(4) 0.0617(11) Uani 1 1 d .
H27 H 0.3902 0.6935 0.8906 0.074 Uiso 1 1 calc R
C28 C 0.4661(4) 0.7967(4) 0.9125(4) 0.0641(12) Uani 1 1 d .
H28 H 0.5335 0.8318 0.8782 0.077 Uiso 1 1 calc R
C29 C 0.3743(4) 0.8233(4) 1.0298(3) 0.0584(11) Uani 1 1 d .
C30 C 0.1585(5) 0.8889(5) 1.0078(5) 0.0858(14) Uani 1 1 d U
H30A H 0.0672 0.9020 1.0604 0.103 Uiso 1 1 calc R
H30B H 0.1579 0.8740 0.9368 0.103 Uiso 1 1 calc R
C31 C 0.2025(5) 0.9898(5) 0.9883(5) 0.0927(18) Uani 1 1 d .
H31A H 0.2290 1.0182 0.9078 0.111 Uiso 1 1 calc R
H31B H 0.1300 1.0514 1.0282 0.111 Uiso 1 1 calc R
C32 C 0.2908(4) 0.9598(4) 1.1480(4) 0.0673(12) Uani 1 1 d .
C33 C 0.2144(5) 1.0544(5) 1.2024(5) 0.0926(17) Uani 1 1 d .
H33 H 0.1670 1.1220 1.1651 0.111 Uiso 1 1 calc R
C34 C 0.2088(7) 1.0476(8) 1.3141(6) 0.114(2) Uani 1 1 d .
H34 H 0.1565 1.1116 1.3521 0.136 Uiso 1 1 calc R
C35 C 0.2758(9) 0.9524(9) 1.3688(6) 0.120(3) Uani 1 1 d .
H35 H 0.2711 0.9509 1.4437 0.144 Uiso 1 1 calc R
C36 C 0.3517(7) 0.8562(7) 1.3160(5) 0.106(2) Uani 1 1 d .
H36 H 0.3979 0.7892 1.3547 0.128 Uiso 1 1 calc R
C37 C 0.3590(5) 0.8598(5) 1.2041(4) 0.0700(13) Uani 1 1 d .
C38 C 0.4417(5) 0.7716(4) 1.1255(4) 0.0662(12) Uani 1 1 d .
C39 C 0.4352(8) 0.6491(5) 1.1732(5) 0.119(2) Uani 1 1 d .
H39A H 0.4642 0.6230 1.2406 0.179 Uiso 1 1 calc R
H39B H 0.4942 0.5984 1.1173 0.179 Uiso 1 1 calc R
H39C H 0.3433 0.6492 1.1914 0.179 Uiso 1 1 calc R
C40 C 0.5881(6) 0.7684(6) 1.0878(5) 0.118(2) Uani 1 1 d .
H40A H 0.5950 0.8418 1.0464 0.176 Uiso 1 1 calc R
H40B H 0.6433 0.7094 1.0396 0.176 Uiso 1 1 calc R
H40C H 0.6194 0.7521 1.1533 0.176 Uiso 1 1 calc R
N1 N 0.3188(4) 0.9483(3) 1.0330(3) 0.0727(11) Uani 1 1 d .
O1 O 0.2558(3) 0.7910(3) 1.0555(3) 0.0786(9) Uani 1 1 d U

loop_
_atom_site_aniso_label
_atom_site_aniso_U_11
_atom_site_aniso_U_22
_atom_site_aniso_U_33
_atom_site_aniso_U_23
_atom_site_aniso_U_13
_atom_site_aniso_U_12
C1 0.074(3) 0.053(3) 0.069(3) -0.016(2) -0.020(2) -0.017(2)
C2 0.086(3) 0.059(3) 0.084(3) -0.005(3) -0.034(3) -0.015(3)
C3 0.081(3) 0.066(3) 0.106(4) -0.038(3) -0.016(3) -0.023(3)
C4 0.088(3) 0.076(3) 0.078(3) -0.027(3) -0.018(3) -0.034(3)
C5 0.077(3) 0.069(3) 0.064(3) -0.017(2) -0.021(2) -0.025(2)
C6 0.056(2) 0.051(2) 0.054(2) -0.016(2) -0.009(2) -0.0155(19)
C7 0.053(2) 0.051(2) 0.051(2) -0.013(2) -0.011(2) -0.010(2)
C8 0.056(2) 0.048(2) 0.053(2) -0.011(2) -0.010(2) -0.0103(19)
C9 0.060(3) 0.058(3) 0.049(2) -0.015(2) -0.008(2) -0.016(2)
C10 0.065(3) 0.071(3) 0.056(3) -0.017(2) -0.014(2) -0.004(2)
C11 0.072(3) 0.082(4) 0.072(3) -0.028(3) -0.010(3) 0.003(3)
C12 0.089(4) 0.086(4) 0.062(3) -0.027(3) -0.002(3) -0.014(3)
C13 0.091(4) 0.097(4) 0.051(3) -0.016(3) -0.014(3) -0.013(3)
C14 0.075(3) 0.064(3) 0.052(3) -0.008(2) -0.013(2) -0.009(2)
C15 0.057(3) 0.056(3) 0.046(2) -0.010(2) -0.010(2) -0.010(2)
C16 0.067(3) 0.063(3) 0.054(3) -0.012(2) -0.008(2) -0.024(2)
C17 0.101(4) 0.061(3) 0.063(3) -0.009(2) -0.017(3) -0.039(3)
C18 0.104(4) 0.058(3) 0.065(3) -0.017(2) -0.020(3) -0.019(3)
C19 0.085(4) 0.060(3) 0.074(3) -0.016(3) -0.016(3) 0.002(3)
C20 0.067(3) 0.058(3) 0.062(3) -0.007(2) -0.011(2) -0.011(2)
C21 0.052(2) 0.049(2) 0.053(2) -0.0124(19) -0.006(2) -0.0128(19)
C22 0.063(3) 0.069(3) 0.067(3) -0.027(2) -0.008(2) -0.022(2)
C23 0.051(2) 0.069(3) 0.073(3) -0.024(2) -0.005(2) -0.022(2)
C24 0.048(2) 0.045(2) 0.056(2) -0.0099(19) -0.004(2) -0.0107(18)
C25 0.061(3) 0.065(3) 0.053(3) -0.016(2) -0.009(2) -0.023(2)
C26 0.054(2) 0.067(3) 0.048(2) -0.012(2) -0.003(2) -0.026(2)
C27 0.052(2) 0.058(3) 0.062(3) -0.014(2) 0.000(2) -0.016(2)
C28 0.056(3) 0.073(3) 0.056(3) -0.018(2) 0.001(2) -0.024(2)
C29 0.055(2) 0.068(3) 0.048(2) -0.015(2) -0.001(2) -0.023(2)
C30 0.066(2) 0.102(3) 0.078(3) -0.011(2) -0.013(2) -0.022(2)
C31 0.088(4) 0.086(4) 0.087(4) -0.017(3) -0.036(3) 0.004(3)
C32 0.056(3) 0.076(3) 0.065(3) -0.028(3) 0.000(2) -0.022(2)
C33 0.073(3) 0.107(4) 0.095(4) -0.045(4) 0.001(3) -0.031(3)
C34 0.101(5) 0.162(7) 0.098(5) -0.077(5) 0.031(4) -0.083(5)
C35 0.154(7) 0.176(8) 0.065(4) -0.034(5) -0.011(4) -0.098(6)
C36 0.125(5) 0.147(6) 0.066(4) -0.013(4) -0.029(4) -0.063(5)
C37 0.071(3) 0.092(4) 0.053(3) -0.017(3) -0.003(2) -0.042(3)
C38 0.065(3) 0.067(3) 0.058(3) -0.005(2) -0.018(2) -0.015(2)
C39 0.170(6) 0.073(4) 0.095(4) 0.015(3) -0.052(5) -0.022(4)
C40 0.075(4) 0.158(6) 0.110(5) -0.031(4) -0.029(4) -0.017(4)
N1 0.071(2) 0.069(3) 0.063(2) -0.024(2) -0.009(2) -0.007(2)
O1 0.0691(19) 0.091(2) 0.072(2) -0.0220(17) -0.0028(15) -0.0322(16)

loop_
_atom_type_symbol
_atom_type_description
_atom_type_scat_dispersion_real
_atom_type_scat_dispersion_imag
_atom_type_scat_source
C C 0.0033 0.0016 'International Tables Vol C Tables 4.2.6.8 and 6.1.1.4'
H H 0.0000 0.0000 'International Tables Vol C Tables 4.2.6.8 and 6.1.1.4'
N N 0.0061 0.0033 'International Tables Vol C Tables 4.2.6.8 and 6.1.1.4'
O O 0.0106 0.0060 'International Tables Vol C Tables 4.2.6.8 and 6.1.1.4'

loop_
_geom_angle_atom_site_label_1
_geom_angle_atom_site_label_2
_geom_angle_atom_site_label_3
_geom_angle
C2 C1 C6 121.1(4)
C2 C1 H1 119.5
C6 C1 H1 119.5
C1 C2 C3 119.5(5)
C1 C2 H2 120.2
C3 C2 H2 120.2
C4 C3 C2 120.2(5)
C4 C3 H3 119.9
C2 C3 H3 119.9
C5 C4 C3 120.0(4)
C5 C4 H4 120.0
C3 C4 H4 120.0
C4 C5 C6 121.3(4)
C4 C5 H5 119.4
C6 C5 H5 119.4
C5 C6 C1 118.0(4)
C5 C6 C7 122.1(4)
C1 C6 C7 119.9(3)
C8 C7 C21 123.8(4)
C8 C7 C6 122.3(4)
C21 C7 C6 113.8(4)
C7 C8 C9 123.5(4)
C7 C8 C15 122.4(4)
C9 C8 C15 114.1(4)
C14 C9 C10 117.9(4)
C14 C9 C8 119.8(4)
C10 C9 C8 122.3(4)
C11 C10 C9 120.8(4)
C11 C10 H10 119.6
C9 C10 H10 119.6
C10 C11 C12 120.8(4)
C10 C11 H11 119.6
C12 C11 H11 119.6
C13 C12 C11 118.6(4)
C13 C12 H12 120.7
C11 C12 H12 120.7
C12 C13 C14 121.1(4)
C12 C13 H13 119.5
C14 C13 H13 119.5
C13 C14 C9 120.6(4)
C13 C14 H14 119.7
C9 C14 H14 119.7
C16 C15 C20 118.1(4)
C16 C15 C8 120.8(4)
C20 C15 C8 121.1(4)
C17 C16 C15 120.8(4)
C17 C16 H16 119.6
C15 C16 H16 119.6
C16 C17 C18 121.3(5)
C16 C17 H17 119.3
C18 C17 H17 119.3
C19 C18 C17 119.1(5)
C19 C18 H18 120.5
C17 C18 H18 120.5
C18 C19 C20 119.8(5)
C18 C19 H19 120.1
C20 C19 H19 120.1
C15 C20 C19 120.9(5)
C15 C20 H20 119.6
C19 C20 H20 119.6
C22 C21 C26 116.8(4)
C22 C21 C7 121.1(4)
C26 C21 C7 122.0(4)
C23 C22 C21 121.7(4)
C23 C22 H22 119.2
C21 C22 H22 119.2
C22 C23 C24 121.5(4)
C22 C23 H23 119.2
C24 C23 H23 119.2
C23 C24 C25 117.1(4)
C23 C24 C27 120.5(4)
C25 C24 C27 122.4(4)
C26 C25 C24 121.1(4)
C26 C25 H25 119.4
C24 C25 H25 119.4
C25 C26 C21 121.9(4)
C25 C26 H26 119.1
C21 C26 H26 119.1
C28 C27 C24 127.0(4)
C28 C27 H27 116.5
C24 C27 H27 116.5
C27 C28 C29 125.0(4)
C27 C28 H28 117.5
C29 C28 H28 117.5
O1 C29 N1 103.3(3)
O1 C29 C28 109.9(3)
N1 C29 C28 110.8(4)
O1 C29 C38 110.7(4)
N1 C29 C38 106.1(3)
C28 C29 C38 115.4(3)
O1 C30 C31 107.0(4)
O1 C30 H30A 110.3
C31 C30 H30A 110.3
O1 C30 H30B 110.3
C31 C30 H30B 110.3
H30A C30 H30B 108.6
N1 C31 C30 104.7(4)
N1 C31 H31A 110.8
C30 C31 H31A 110.8
N1 C31 H31B 110.8
C30 C31 H31B 110.8
H31A C31 H31B 108.9
C33 C32 C37 120.4(5)
C33 C32 N1 128.7(5)
C37 C32 N1 110.9(4)
C32 C33 C34 118.5(6)
C32 C33 H33 120.8
C34 C33 H33 120.8
C35 C34 C33 121.9(7)
C35 C34 H34 119.1
C33 C34 H34 119.1
C34 C35 C36 120.5(6)
C34 C35 H35 119.8
C36 C35 H35 119.8
C35 C36 C37 119.2(6)
C35 C36 H36 120.4
C37 C36 H36 120.4
C32 C37 C36 119.6(5)
C32 C37 C38 110.4(4)
C36 C37 C38 129.7(5)
C37 C38 C40 108.6(4)
C37 C38 C29 99.8(3)
C40 C38 C29 112.7(4)
C37 C38 C39 115.9(4)
C40 C38 C39 108.9(5)
C29 C38 C39 110.7(4)
C38 C39 H39A 109.5
C38 C39 H39B 109.5
H39A C39 H39B 109.5
C38 C39 H39C 109.5
H39A C39 H39C 109.5
H39B C39 H39C 109.5
C38 C40 H40A 109.5
C38 C40 H40B 109.5
H40A C40 H40B 109.5
C38 C40 H40C 109.5
H40A C40 H40C 109.5
H40B C40 H40C 109.5
C32 N1 C31 116.7(4)
C32 N1 C29 104.5(4)
C31 N1 C29 106.1(4)
C29 O1 C30 106.4(4)

loop_
_geom_bond_atom_site_label_1
_geom_bond_atom_site_label_2
_geom_bond_distance
C1 C2 1.371(6)
C1 C6 1.393(6)
C1 H1 0.9300
C2 C3 1.373(7)
C2 H2 0.9300
C3 C4 1.372(7)
C3 H3 0.9300
C4 C5 1.367(6)
C4 H4 0.9300
C5 C6 1.374(5)
C5 H5 0.9300
C6 C7 1.495(6)
C7 C8 1.340(6)
C7 C21 1.489(5)
C8 C9 1.492(5)
C8 C15 1.506(6)
C9 C14 1.382(6)
C9 C10 1.386(5)
C10 C11 1.367(6)
C10 H10 0.9300
C11 C12 1.374(7)
C11 H11 0.9300
C12 C13 1.367(7)
C12 H12 0.9300
C13 C14 1.371(6)
C13 H13 0.9300
C14 H14 0.9300
C15 C16 1.374(6)
C15 C20 1.375(6)
C16 C17 1.361(6)
C16 H16 0.9300
C17 C18 1.369(7)
C17 H17 0.9300
C18 C19 1.360(7)
C18 H18 0.9300
C19 C20 1.396(7)
C19 H19 0.9300
C20 H20 0.9300
C21 C22 1.377(6)
C21 C26 1.392(6)
C22 C23 1.373(6)
C22 H22 0.9300
C23 C24 1.380(6)
C23 H23 0.9300
C24 C25 1.395(6)
C24 C27 1.472(6)
C25 C26 1.362(5)
C25 H25 0.9300
C26 H26 0.9300
C27 C28 1.311(6)
C27 H27 0.9300
C28 C29 1.508(6)
C28 H28 0.9300
C29 O1 1.424(5)
C29 N1 1.468(5)
C29 C38 1.533(6)
C30 O1 1.464(6)
C30 C31 1.468(8)
C30 H30A 0.9700
C30 H30B 0.9700
C31 N1 1.457(6)
C31 H31A 0.9700
C31 H31B 0.9700
C32 C33 1.362(6)
C32 C37 1.374(7)
C32 N1 1.414(5)
C33 C34 1.381(8)
C33 H33 0.9300
C34 C35 1.325(10)
C34 H34 0.9300
C35 C36 1.367(9)
C35 H35 0.9300
C36 C37 1.385(7)
C36 H36 0.9300
C37 C38 1.488(6)
C38 C40 1.506(8)
C38 C39 1.533(8)
C39 H39A 0.9600
C39 H39B 0.9600
C39 H39C 0.9600
C40 H40A 0.9600
C40 H40B 0.9600
C40 H40C 0.9600
